data_2011922
loop_
_publ_author_name
'Nicol\'o, Francesco'
'Bruno, Giuseppe'
'Scopelliti, Rosario'
'Grasso, Silvana'
'Rao, Angela'
'Zappal\'a, Maria'

_publ_section_title
;7-Chloro-1-(2,6-difluorophenyl)-1<i>H</i>,3<i>H</i>-thiazolo[3,4-<i>a</i>]benzimidazole
 and
 1-(2,6-difluorophenyl)-6-methyl-1<i>H</i>,3<i>H</i>-thiazolo[3,4-<i>a</i>]benzimidazole
;
_journal_issue 5
_journal_name_full 'Acta Crystallographica Section C'
_journal_page_first 572
_journal_page_last 574
_journal_paper_doi 10.1107/S0108270101001421
_journal_volume 57
_journal_year 2001
_chemical_formula_moiety 'C15 H9 Cl F2 N2 S'
_chemical_formula_sum 'C15 H9 Cl F2 N2 S'
_chemical_formula_weight 322.75
_chemical_name_systematic
;
7-chloro-1-(2,6-difluorophenyl)-1H,3H-thiazolo[3,4-a]benzimidazole
;
_space_group_IT_number 14
_symmetry_cell_setting monoclinic
_symmetry_space_group_name_Hall '-P 2yn'
_symmetry_space_group_name_H-M 'P 1 21/n 1'
_cell_angle_alpha 90.00
_cell_angle_beta 95.050(10)
_cell_angle_gamma 90.00
_cell_formula_units_Z 4
_cell_length_a 10.292(2)
_cell_length_b 5.7410(10)
_cell_length_c 23.474(4)
_cell_measurement_reflns_used 30
_cell_measurement_temperature 293(2)
_cell_measurement_theta_max 14.90
_cell_measurement_theta_min 6.32
_cell_volume 1381.6(4)
_computing_cell_refinement P3/V
_computing_data_collection 'P3/V (Siemens, 1989)'
_computing_data_reduction 'SHELXTL-Plus (Sheldrick, 1990)'
_computing_molecular_graphics 'XPW (Siemens, 1996)'
_computing_publication_material 'locally modified PARST97 (Nardelli, 1995) and SHELXL97'
_computing_structure_refinement 'SHELXL97 (Sheldrick, 1997)'
_computing_structure_solution 'SIR92 (Altomare, 1994)'
_diffrn_ambient_temperature 293(2)
_diffrn_measured_fraction_theta_full .000
_diffrn_measured_fraction_theta_max .996
_diffrn_measurement_device_type 'Siemens P4'
_diffrn_measurement_method \w-2\q
_diffrn_radiation_monochromator graphite
_diffrn_radiation_source 'fine-focus sealed tube'
_diffrn_radiation_type MoK\a
_diffrn_radiation_wavelength .71073
_diffrn_reflns_av_R_equivalents .0134
_diffrn_reflns_av_sigmaI/netI .0168
_diffrn_reflns_limit_h_max 12
_diffrn_reflns_limit_h_min -5
_diffrn_reflns_limit_k_max 7
_diffrn_reflns_limit_k_min -3
_diffrn_reflns_limit_l_max 29
_diffrn_reflns_limit_l_min -29
_diffrn_reflns_number 3993
_diffrn_reflns_theta_full .50
_diffrn_reflns_theta_max 26.05
_diffrn_reflns_theta_min 1.74
_diffrn_standards_decay_% 0
_diffrn_standards_interval_count 197
_diffrn_standards_number 3
_exptl_absorpt_coefficient_mu .443
_exptl_absorpt_correction_type none
_exptl_crystal_colour colourless
_exptl_crystal_density_diffrn 1.552
_exptl_crystal_density_method 'not measured'
_exptl_crystal_description prism
_exptl_crystal_F_000 656
_exptl_crystal_size_max .34
_exptl_crystal_size_mid .23
_exptl_crystal_size_min .17
_refine_diff_density_max .198
_refine_diff_density_min -.254
_refine_ls_extinction_coef .0041(11)
_refine_ls_extinction_method SHELXL97
_refine_ls_goodness_of_fit_ref 1.066
_refine_ls_hydrogen_treatment constr
_refine_ls_matrix_type full
_refine_ls_number_parameters 191
_refine_ls_number_reflns 2720
_refine_ls_number_restraints 0
_refine_ls_restrained_S_all 1.066
_refine_ls_R_factor_all .0399
_refine_ls_R_factor_gt .0314
_refine_ls_shift/su_max .001
_refine_ls_shift/su_mean .000
_refine_ls_structure_factor_coef Fsqd
_refine_ls_weighting_details 'calc w = 1/[\s^2^(Fo^2^)+(0.0452P)^2^+0.3215P] where P = (Fo^2^+2Fc^2^)/3'
_refine_ls_weighting_scheme calc
_refine_ls_wR_factor_ref .0891
_reflns_number_gt 2170
_reflns_number_total 2720
_reflns_threshold_expression I>2\s(I)
_cod_data_source_file av1059.cif
_cod_data_source_block I
_cod_depositor_comments
;
 Changing the _atom_site_occupancy data item value from '?' to '1'
 for all fully occupied atom sites.

 Antanas Vaitkus,
 2017-02-13

The following automatic conversions were performed:
'_symmetry_cell_setting' value 'Monoclinic' changed to 'monoclinic'
according to '/home/saulius/struct/CIF-dictionaries/cif_core.dic'
dictionary named 'cif_core.dic' version 2.4.1 from 2010-06-29.

Automatic conversion script
Id: cif_fix_enum 1527 2010-12-29 10:47:43Z saulius 

The following automatic conversions were performed:

'_symmetry_cell_setting' value 'Monoclinic' changed to 'monoclinic'
according to /home/saulius/struct/CIF-dictionaries/cif_core.dic
dictionary named 'cif_core.dic' version 2.4.1 from 2010-06-29.

Automatic conversion script
Id: cif_fix_values 1715 2011-07-08 13:25:40Z adriana 

Luca 25/2/2014:
changed _atom_site_occupancy values from (I) to ?
;
_cod_original_sg_symbol_H-M 'P 21/n'
_cod_database_code 2011922
_cod_database_fobs_code 2011922

loop_
_symmetry_equiv_pos_as_xyz
'x, y, z'
'-x+1/2, y+1/2, -z+1/2'
'-x, -y, -z'
'x-1/2, -y-1/2, z-1/2'

loop_
_atom_site_label
_atom_site_fract_x
_atom_site_fract_y
_atom_site_fract_z
_atom_site_U_iso_or_equiv
_atom_site_adp_type
_atom_site_calc_flag
_atom_site_refinement_flags
_atom_site_occupancy_[sic]
_atom_site_disorder_assembly
_atom_site_disorder_group
_atom_site_type_symbol
_atom_site_occupancy
S .77120(4) .20390(10) .36066(2) .05641(18) Uani d . (I) . . S 1
C1 .59458(15) .2581(3) .35513(7) .0367(4) Uani d . (I) . . C 1
H1 .5788 .4087 .3729 .060 Uiso calc R (I) . . H 1
N2 .54823(12) .0747(2) .39076(5) .0340(3) Uani d . (I) . . N 1
C8 .62711(16) -.1072(3) .40779(7) .0381(4) Uani d . (I) . . C 1
C9 .76023(17) -.0928(4) .38772(8) .0503(5) Uani d . (I) . . C 1
H9A .7707 -.2056 .3577 .060 Uiso calc R (I) . . H 1
H9B .8265 -.1207 .4190 .060 Uiso calc R (I) . . H 1
C2 .43027(14) .0379(3) .41299(6) .0321(3) Uani d . (I) . . C 1
C7 .44740(16) -.1742(3) .44275(6) .0357(4) Uani d . (I) . . C 1
N1 .57304(14) -.2620(2) .43858(6) .0410(3) Uani d . (I) . . N 1
C3 .31737(15) .1695(3) .41126(6) .0367(4) Uani d . (I) . . C 1
H3 .3078 .3097 .3915 .060 Uiso calc R (I) . . H 1
C4 .21987(16) .0767(3) .44122(7) .0408(4) Uani d . (I) . . C 1
Cl .07486(5) .23378(11) .44232(2) .06610(19) Uani d . (I) . . Cl 1
C5 .23216(17) -.1342(3) .47046(7) .0448(4) Uani d . (I) . . C 1
H5 .1625 -.1900 .4891 .060 Uiso calc R (I) . . H 1
C6 .34588(18) -.2614(3) .47220(7) .0430(4) Uani d . (I) . . C 1
H6 .3547 -.4008 .4923 .060 Uiso calc R (I) . . H 1
C10 .52532(16) .2557(3) .29540(7) .0377(4) Uani d . (I) . . C 1
C11 .53815(19) .0806(4) .25598(7) .0493(5) Uani d . (I) . . C 1
F1 .61742(13) -.1004(2) .27117(5) .0717(4) Uani d . (I) . . F 1
C12 .4723(2) .0788(4) .20216(8) .0626(6) Uani d . (I) . . C 1
H12 .4839 -.0423 .1768 .060 Uiso calc R (I) . . H 1
C13 .3896(2) .2595(4) .18694(8) .0656(6) Uani d . (I) . . C 1
H13 .3449 .2613 .1507 .060 Uiso calc R (I) . . H 1
C14 .3716(2) .4380(4) .22432(8) .0620(6) Uani d . (I) . . C 1
H14 .3149 .5600 .2140 .060 Uiso calc R (I) . . H 1
C15 .43971(18) .4317(3) .27741(7) .0469(4) Uani d . (I) . . C 1
F2 .41965(13) .6049(2) .31481(5) .0669(4) Uani d . (I) . . F 1

loop_
_atom_site_aniso_label
_atom_site_aniso_U_11
_atom_site_aniso_U_22
_atom_site_aniso_U_33
_atom_site_aniso_U_12
_atom_site_aniso_U_13
_atom_site_aniso_U_23
S .0339(2) .0676(4) .0677(3) -.0055(2) .0040(2) .0146(3)
C1 .0354(8) .0391(9) .0358(8) -.0039(7) .0036(6) .0025(7)
N2 .0356(7) .0363(7) .0301(6) -.0008(6) .0026(5) .0032(5)
C8 .0408(8) .0402(9) .0325(8) .0035(7) -.0013(6) -.0021(7)
C9 .0409(9) .0574(12) .0524(10) .0085(9) .0027(8) .0041(9)
C2 .0360(8) .0373(8) .0226(6) -.0057(7) .0003(6) -.0005(6)
C7 .0447(9) .0361(8) .0257(7) -.0034(7) -.0007(6) -.0020(6)
N1 .0488(8) .0381(8) .0354(7) .0026(6) -.0010(6) .0015(6)
C3 .0375(8) .0432(9) .0289(7) -.0033(7) -.0007(6) .0016(7)
C4 .0354(8) .0547(11) .0322(8) -.0023(8) .0022(6) -.0021(8)
Cl .0400(3) .0878(4) .0725(4) .0091(2) .0157(2) .0161(3)
C5 .0471(10) .0548(11) .0332(8) -.0138(9) .0067(7) .0010(8)
C6 .0577(11) .0413(9) .0300(8) -.0108(8) .0033(7) .0040(7)
C10 .0395(8) .0434(9) .0310(8) -.0035(7) .0076(6) .0051(7)
C11 .0536(10) .0577(12) .0368(9) .0067(9) .0058(8) .0011(8)
F1 .0870(9) .0710(8) .0557(7) .0301(7) -.0024(6) -.0134(6)
C12 .0755(14) .0783(15) .0342(9) .0015(12) .0056(9) -.0099(10)
C13 .0741(14) .0868(16) .0337(9) -.0020(13) -.0075(9) .0075(11)
C14 .0692(13) .0664(14) .0477(10) .0096(11) -.0097(9) .0130(10)
C15 .0531(10) .0477(11) .0397(9) -.0003(9) .0025(8) .0040(8)
F2 .0817(8) .0555(7) .0607(7) .0221(6) -.0096(6) -.0068(6)

loop_
_atom_type_symbol
_atom_type_description
_atom_type_scat_dispersion_real
_atom_type_scat_dispersion_imag
_atom_type_scat_source
C C .0033 .0016 'International Tables Vol C Tables 4.2.6.8 and 6.1.1.4'
H H .0000 .0000 'International Tables Vol C Tables 4.2.6.8 and 6.1.1.4'
N N .0061 .0033 'International Tables Vol C Tables 4.2.6.8 and 6.1.1.4'
F F .0171 .0103 'International Tables Vol C Tables 4.2.6.8 and 6.1.1.4'
S S .1246 .1234 'International Tables Vol C Tables 4.2.6.8 and 6.1.1.4'
Cl Cl .1484 .1585 'International Tables Vol C Tables 4.2.6.8 and 6.1.1.4'

loop_
_geom_angle_atom_site_label_1
_geom_angle_atom_site_label_2
_geom_angle_atom_site_label_3
_geom_angle
_geom_angle_publ_flag
C9 S C1 95.25(8) yes
N2 C1 C10 112.02(13) ?
N2 C1 S 102.11(11) yes
C10 C1 S 116.46(12) ?
C8 N2 C2 107.06(13) yes
C8 N2 C1 120.54(13) yes
C2 N2 C1 132.39(14) yes
N1 C8 N2 114.46(15) yes
N1 C8 C9 131.60(16) ?
N2 C8 C9 113.94(15) yes
C8 C9 S 104.41(12) yes
N2 C2 C3 132.08(15) ?
N2 C2 C7 104.15(13) ?
C3 C2 C7 123.73(14) ?
C6 C7 N1 129.95(16) ?
C6 C7 C2 119.33(15) ?
N1 C7 C2 110.69(14) ?
C8 N1 C7 103.64(14) yes
C4 C3 C2 114.84(15) ?
C3 C4 C5 123.22(16) ?
C3 C4 Cl 117.92(14) ?
C5 C4 Cl 118.86(13) ?
C6 C5 C4 121.06(16) ?
C5 C6 C7 117.81(16) ?
C11 C10 C15 115.06(16) ?
C11 C10 C1 124.15(16) ?
C15 C10 C1 120.75(15) ?
F1 C11 C12 118.24(18) ?
F1 C11 C10 118.35(15) ?
C12 C11 C10 123.40(19) ?
C13 C12 C11 118.5(2) ?
C12 C13 C14 120.97(18) ?
C13 C14 C15 118.2(2) ?
F2 C15 C14 118.25(18) ?
F2 C15 C10 117.91(15) ?
C14 C15 C10 123.82(18) ?

loop_
_geom_bond_atom_site_label_1
_geom_bond_atom_site_label_2
_geom_bond_site_symmetry_2
_geom_bond_distance
_geom_bond_publ_flag
S C9 . 1.825(2) yes
S C1 . 1.8375(17) yes
C1 N2 . 1.451(2) yes
C1 C10 . 1.516(2) ?
N2 C8 . 1.361(2) yes
N2 C2 . 1.3792(19) yes
C8 N1 . 1.301(2) yes
C8 C9 . 1.490(2) yes
C2 C3 . 1.384(2) ?
C2 C7 . 1.407(2) ?
C7 C6 . 1.396(2) ?
C7 N1 . 1.399(2) yes
C3 C4 . 1.382(2) ?
C4 C5 . 1.392(3) ?
C4 Cl . 1.7459(18) ?
C5 C6 . 1.377(3) ?
C10 C11 . 1.381(2) ?
C10 C15 . 1.382(2) ?
C11 F1 . 1.349(2) ?
C11 C12 . 1.380(3) ?
C12 C13 . 1.369(3) ?
C13 C14 . 1.372(3) ?
C14 C15 . 1.375(3) ?
C15 F2 . 1.354(2) ?

loop_
_geom_hbond_atom_site_label_D
_geom_hbond_atom_site_label_H
_geom_hbond_atom_site_label_A
_geom_hbond_site_symmetry_A
_geom_hbond_distance_DH
_geom_hbond_distance_HA
_geom_hbond_distance_DA
_geom_hbond_angle_DHA
C1 H1 F2 . .98 2.33 2.793(2) 108.2
C9 H9A F1 . .97 2.53 2.990(2) 108.8
C1 H1 N1 1_565 .98 2.44 3.399(2) 164.9
C6 H6 N1 3_646 .93 2.59 3.502(2) 166.1

loop_
_geom_torsion_atom_site_label_1
_geom_torsion_atom_site_label_2
_geom_torsion_atom_site_label_3
_geom_torsion_atom_site_label_4
_geom_torsion
_geom_torsion_publ_flag
C9 S C1 N2 17.12(12) ?
C9 S C1 C10 -105.23(14) ?
C10 C1 N2 C8 111.60(16) ?
S C1 N2 C8 -13.74(17) ?
C10 C1 N2 C2 -67.5(2) ?
S C1 N2 C2 167.18(14) ?
C2 N2 C8 N1 .63(18) ?
C1 N2 C8 N1 -178.66(14) ?
C2 N2 C8 C9 -179.34(14) ?
C1 N2 C8 C9 1.4(2) ?
N1 C8 C9 S -167.96(16) ?
N2 C8 C9 S 12.01(18) ?
C1 S C9 C8 -16.96(13) ?
C8 N2 C2 C3 177.12(16) ?
C1 N2 C2 C3 -3.7(3) ?
C8 N2 C2 C7 -.46(16) ?
C1 N2 C2 C7 178.72(15) ?
N2 C2 C7 C6 178.32(14) ?
C3 C2 C7 C6 .5(2) ?
N2 C2 C7 N1 .19(16) ?
C3 C2 C7 N1 -177.65(14) ?
N2 C8 N1 C7 -.49(18) ?
C9 C8 N1 C7 179.48(18) ?
C6 C7 N1 C8 -177.71(16) ?
C2 C7 N1 C8 .17(17) ?
N2 C2 C3 C4 -177.38(15) ?
C7 C2 C3 C4 -.2(2) ?
C2 C3 C4 C5 -.8(2) ?
C2 C3 C4 Cl 178.97(11) ?
C3 C4 C5 C6 1.6(3) ?
Cl C4 C5 C6 -178.20(13) ?
C4 C5 C6 C7 -1.2(2) ?
N1 C7 C6 C5 177.97(15) ?
C2 C7 C6 C5 .2(2) ?
N2 C1 C10 C11 -67.2(2) ?
S C1 C10 C11 49.8(2) yes
N2 C1 C10 C15 110.71(18) ?
S C1 C10 C15 -132.29(15) ?
C15 C10 C11 F1 -178.22(17) ?
C1 C10 C11 F1 -.2(3) ?
C15 C10 C11 C12 .6(3) ?
C1 C10 C11 C12 178.65(18) ?
F1 C11 C12 C13 178.6(2) ?
C10 C11 C12 C13 -.2(3) ?
C11 C12 C13 C14 -.4(3) ?
C12 C13 C14 C15 .5(3) ?
C13 C14 C15 F2 -178.44(19) ?
C13 C14 C15 C10 .0(3) ?
C11 C10 C15 F2 177.92(16) ?
C1 C10 C15 F2 -.2(2) ?
C11 C10 C15 C14 -.5(3) ?
C1 C10 C15 C14 -178.60(18) ?
